data_7152071
loop_
_publ_author_name
'Patel, Pitambar'
'Ramana, Chepuri V.'

_publ_section_title
;
 Divergent Pd(ii) and Au(iii) mediated nitroalkynol cycloisomerizations.
;
_journal_issue 21
_journal_name_full 'Organic &amp; biomolecular chemistry'
_journal_page_first 7327
_journal_page_last 7334
_journal_paper_doi 10.1039/c0ob00858c
_journal_volume 9
_journal_year 2011
_chemical_formula_moiety 'C13 H15 N O2'
_chemical_formula_sum 'C13 H15 N O2'
_chemical_formula_weight 217.26
_chemical_name_systematic
;
?
;
_space_group_IT_number 14
_symmetry_cell_setting monoclinic
_symmetry_space_group_name_Hall '-P 2ybc'
_symmetry_space_group_name_H-M 'P 1 21/c 1'
_atom_sites_solution_hydrogens geom
_atom_sites_solution_primary direct
_atom_sites_solution_secondary difmap
_audit_creation_method SHELXL-97
_cell_angle_alpha 90.00
_cell_angle_beta 92.446(6)
_cell_angle_gamma 90.00
_cell_formula_units_Z 4
_cell_length_a 11.863(4)
_cell_length_b 9.081(3)
_cell_length_c 10.470(4)
_cell_measurement_reflns_used 2820
_cell_measurement_temperature 297(2)
_cell_measurement_theta_max 26.99
_cell_measurement_theta_min 2.825
_cell_volume 1126.9(7)
_computing_cell_refinement 'BRUKER SAINT'
_computing_data_collection 'BRUKER SMART'
_computing_data_reduction 'BRUKER SAINT'
_computing_molecular_graphics 'SHELXTL, Ortep32'
_computing_publication_material SHELXTL
_computing_structure_refinement 'SHELXL-97 (Sheldrick, 1997)'
_computing_structure_solution 'SHELXS-97 (Sheldrick, 1990)'
_diffrn_ambient_temperature 297(2)
_diffrn_measured_fraction_theta_full 0.999
_diffrn_measured_fraction_theta_max 0.999
_diffrn_measurement_device 'Bruker Smart APEX'
_diffrn_measurement_device_type 'CCD Area Detector'
_diffrn_measurement_method 'Phi and Omega Scan'
_diffrn_radiation_monochromator graphite
_diffrn_radiation_source 'fine-focus sealed tube'
_diffrn_radiation_type MoK\a
_diffrn_radiation_wavelength 0.71073
_diffrn_reflns_av_R_equivalents 0.0444
_diffrn_reflns_av_sigmaI/netI 0.0338
_diffrn_reflns_limit_h_max 14
_diffrn_reflns_limit_h_min -14
_diffrn_reflns_limit_k_max 10
_diffrn_reflns_limit_k_min -10
_diffrn_reflns_limit_l_max 12
_diffrn_reflns_limit_l_min -12
_diffrn_reflns_number 7790
_diffrn_reflns_theta_full 25.00
_diffrn_reflns_theta_max 25.00
_diffrn_reflns_theta_min 1.72
_exptl_absorpt_coefficient_mu 0.086
_exptl_absorpt_correction_T_max 0.9957
_exptl_absorpt_correction_T_min 0.9613
_exptl_absorpt_correction_type multi-scan
_exptl_absorpt_process_details 'BRUKER SADABS'
_exptl_crystal_colour COLOURLESS
_exptl_crystal_density_diffrn 1.281
_exptl_crystal_density_method 'not measured'
_exptl_crystal_description NEEDLE
_exptl_crystal_F_000 464
_exptl_crystal_size_max 0.46
_exptl_crystal_size_mid 0.09
_exptl_crystal_size_min 0.05
_refine_diff_density_max 0.262
_refine_diff_density_min -0.142
_refine_diff_density_rms 0.034
_refine_ls_extinction_method none
_refine_ls_goodness_of_fit_ref 1.083
_refine_ls_hydrogen_treatment mixed
_refine_ls_matrix_type full
_refine_ls_number_parameters 194
_refine_ls_number_reflns 1983
_refine_ls_number_restraints 0
_refine_ls_restrained_S_all 1.083
_refine_ls_R_factor_all 0.0532
_refine_ls_R_factor_gt 0.0459
_refine_ls_shift/su_max 0.000
_refine_ls_shift/su_mean 0.000
_refine_ls_structure_factor_coef Fsqd
_refine_ls_weighting_details 'calc w=1/[\s^2^(Fo^2^)+(0.0502P)^2^+0.3234P] where P=(Fo^2^+2Fc^2^)/3'
_refine_ls_weighting_scheme calc
_refine_ls_wR_factor_gt 0.1140
_refine_ls_wR_factor_ref 0.1194
_reflns_number_gt 1729
_reflns_number_total 1983
_reflns_threshold_expression >2sigma(I)
_cod_data_source_file c0ob00858c.txt
_cod_data_source_block ptmb15
_cod_depositor_comments
;
The following automatic conversions were performed:

'_symmetry_cell_setting' value 'MONOCLINIC' changed to 'monoclinic'
according to /home/saulius/struct/CIF-dictionaries/cif_core.dic
dictionary named 'cif_core.dic' version 2.4.1 from
2010-06-29.

'_exptl_absorpt_correction_type' value 'MULTI-SCAN'
changed to 'multi-scan' according to
/home/saulius/struct/CIF-dictionaries/cif_core.dic dictionary named
'cif_core.dic' version 2.4.1 from 2010-06-29.

Automatic conversion script
Id: cif_fix_values 1715 2011-07-08 13:25:40Z adriana 
;
_cod_original_sg_symbol_H-M P21/C
_cod_database_code 7152071

loop_
_symmetry_equiv_pos_as_xyz
'x, y, z'
'-x, y+1/2, -z+1/2'
'-x, -y, -z'
'x, -y-1/2, z-1/2'

loop_
_atom_site_label
_atom_site_type_symbol
_atom_site_fract_x
_atom_site_fract_y
_atom_site_fract_z
_atom_site_U_iso_or_equiv
_atom_site_adp_type
_atom_site_occupancy
_atom_site_symmetry_multiplicity
_atom_site_calc_flag
_atom_site_refinement_flags
O1 O 0.18010(10) 0.18065(14) 0.26219(11) 0.0498(4) Uani 1 1 d .
O2 O 0.27518(12) 0.45812(15) 0.32114(12) 0.0587(4) Uani 1 1 d .
N1 N 0.29940(12) 0.18544(16) 0.08444(15) 0.0434(4) Uani 1 1 d .
C2 C 0.22446(14) 0.26887(19) 0.16407(15) 0.0396(4) Uani 1 1 d .
C3 C 0.30415(15) 0.38073(19) 0.23282(16) 0.0426(4) Uani 1 1 d .
C4 C 0.41100(15) 0.36962(19) 0.17363(15) 0.0405(4) Uani 1 1 d .
C5 C 0.40394(14) 0.25436(18) 0.08580(15) 0.0371(4) Uani 1 1 d .
C6 C 0.13094(16) 0.3487(2) 0.08777(19) 0.0484(5) Uani 1 1 d .
C7 C 0.03900(19) 0.2440(3) 0.0385(2) 0.0622(6) Uani 1 1 d .
C8 C -0.00046(19) 0.1503(3) 0.1474(2) 0.0643(6) Uani 1 1 d .
C9 C 0.09895(19) 0.0755(3) 0.2138(2) 0.0600(6) Uani 1 1 d .
C10 C 0.51168(17) 0.4487(2) 0.19153(18) 0.0520(5) Uani 1 1 d .
C11 C 0.60192(17) 0.4113(2) 0.12184(19) 0.0553(5) Uani 1 1 d .
C12 C 0.59543(15) 0.2948(2) 0.03309(18) 0.0476(5) Uani 1 1 d .
C13 C 0.49608(15) 0.2171(2) 0.01480(17) 0.0422(4) Uani 1 1 d .
C14 C 0.69689(17) 0.2544(3) -0.0411(2) 0.0690(6) Uani 1 1 d .
H14A H 0.6980 0.1498 -0.0546 0.103 Uiso 1 1 calc R
H14B H 0.7643 0.2837 0.0061 0.103 Uiso 1 1 calc R
H14C H 0.6930 0.3038 -0.1222 0.103 Uiso 1 1 calc R
H1 H 0.2704(17) 0.146(2) 0.011(2) 0.059(6) Uiso 1 1 d .
H6A H 0.1623(17) 0.403(2) 0.021(2) 0.057(6) Uiso 1 1 d .
H6B H 0.1001(16) 0.421(2) 0.1449(18) 0.049(5) Uiso 1 1 d .
H7A H 0.0697(19) 0.183(2) -0.029(2) 0.065(6) Uiso 1 1 d .
H7B H -0.024(2) 0.303(2) -0.004(2) 0.074(7) Uiso 1 1 d .
H8A H -0.0389(17) 0.210(2) 0.209(2) 0.059(6) Uiso 1 1 d .
H8B H -0.055(2) 0.077(3) 0.118(2) 0.079(7) Uiso 1 1 d .
H9A H 0.0775(18) 0.021(2) 0.287(2) 0.066(6) Uiso 1 1 d .
H9B H 0.1360(17) 0.006(2) 0.152(2) 0.062(6) Uiso 1 1 d .
H10 H 0.5145(18) 0.528(3) 0.252(2) 0.068(6) Uiso 1 1 d .
H11 H 0.6733(19) 0.464(2) 0.1332(19) 0.065(6) Uiso 1 1 d .
H13 H 0.4885(15) 0.139(2) -0.0446(18) 0.050(5) Uiso 1 1 d .

loop_
_atom_site_aniso_label
_atom_site_aniso_U_11
_atom_site_aniso_U_22
_atom_site_aniso_U_33
_atom_site_aniso_U_23
_atom_site_aniso_U_13
_atom_site_aniso_U_12
O1 0.0519(8) 0.0556(8) 0.0424(7) 0.0069(6) 0.0086(6) -0.0084(6)
O2 0.0717(9) 0.0591(8) 0.0460(7) -0.0154(6) 0.0119(7) -0.0019(7)
N1 0.0409(8) 0.0460(9) 0.0438(9) -0.0098(7) 0.0073(7) -0.0064(7)
C2 0.0419(10) 0.0432(9) 0.0342(9) 0.0005(7) 0.0088(7) -0.0009(7)
C3 0.0534(11) 0.0414(9) 0.0332(9) 0.0009(7) 0.0036(8) 0.0004(8)
C4 0.0467(10) 0.0411(9) 0.0335(9) 0.0022(7) -0.0002(7) -0.0029(8)
C5 0.0400(9) 0.0372(9) 0.0340(9) 0.0058(7) 0.0008(7) -0.0006(7)
C6 0.0472(11) 0.0541(12) 0.0442(10) 0.0043(9) 0.0057(9) 0.0015(9)
C7 0.0456(12) 0.0821(16) 0.0586(13) 0.0016(12) -0.0026(10) -0.0010(11)
C8 0.0451(12) 0.0762(16) 0.0722(15) -0.0075(12) 0.0095(11) -0.0139(11)
C9 0.0599(13) 0.0582(13) 0.0632(13) 0.0042(11) 0.0175(11) -0.0143(10)
C10 0.0578(12) 0.0540(12) 0.0436(11) -0.0021(9) -0.0029(9) -0.0142(9)
C11 0.0429(11) 0.0652(13) 0.0571(12) 0.0098(10) -0.0051(9) -0.0148(10)
C12 0.0406(10) 0.0512(11) 0.0510(11) 0.0137(9) 0.0035(8) 0.0016(8)
C13 0.0451(10) 0.0395(10) 0.0423(10) 0.0037(8) 0.0052(8) 0.0029(8)
C14 0.0463(12) 0.0744(15) 0.0875(16) 0.0123(12) 0.0167(11) 0.0026(10)

loop_
_atom_type_symbol
_atom_type_description
_atom_type_scat_dispersion_real
_atom_type_scat_dispersion_imag
_atom_type_scat_source
C C 0.0033 0.0016 'International Tables Vol C Tables 4.2.6.8 and 6.1.1.4'
H H 0.0000 0.0000 'International Tables Vol C Tables 4.2.6.8 and 6.1.1.4'
N N 0.0061 0.0033 'International Tables Vol C Tables 4.2.6.8 and 6.1.1.4'
O O 0.0106 0.0060 'International Tables Vol C Tables 4.2.6.8 and 6.1.1.4'

loop_
_geom_angle_atom_site_label_1
_geom_angle_atom_site_label_2
_geom_angle_atom_site_label_3
_geom_angle
C2 O1 C9 112.57(14)
C5 N1 C2 109.04(14)
O1 C2 N1 111.98(14)
O1 C2 C6 111.33(14)
N1 C2 C6 113.33(14)
O1 C2 C3 105.78(13)
N1 C2 C3 103.44(13)
C6 C2 C3 110.42(15)
O2 C3 C4 130.38(17)
O2 C3 C2 122.98(16)
C4 C3 C2 106.63(14)
C5 C4 C10 120.06(17)
C5 C4 C3 107.93(15)
C10 C4 C3 132.00(17)
N1 C5 C13 127.39(16)
N1 C5 C4 111.95(15)
C13 C5 C4 120.62(16)
C7 C6 C2 112.09(17)
C8 C7 C6 109.66(18)
C9 C8 C7 109.90(18)
O1 C9 C8 111.34(19)
C11 C10 C4 119.02(19)
C10 C11 C12 121.21(18)
C13 C12 C11 119.87(18)
C13 C12 C14 120.04(19)
C11 C12 C14 120.08(18)
C12 C13 C5 119.21(18)

loop_
_geom_bond_atom_site_label_1
_geom_bond_atom_site_label_2
_geom_bond_distance
O1 C2 1.4214(19)
O1 C9 1.433(2)
O2 C3 1.222(2)
N1 C5 1.389(2)
N1 C2 1.457(2)
C2 C6 1.523(3)
C2 C3 1.545(2)
C3 C4 1.438(2)
C4 C5 1.394(2)
C4 C10 1.399(3)
C5 C13 1.390(2)
C6 C7 1.521(3)
C7 C8 1.513(3)
C8 C9 1.505(3)
C10 C11 1.364(3)
C11 C12 1.408(3)
C12 C13 1.380(3)
C12 C14 1.506(3)

loop_
_geom_torsion_atom_site_label_1
_geom_torsion_atom_site_label_2
_geom_torsion_atom_site_label_3
_geom_torsion_atom_site_label_4
_geom_torsion
C9 O1 C2 N1 -71.24(19)
C9 O1 C2 C6 56.8(2)
C9 O1 C2 C3 176.76(15)
C5 N1 C2 O1 -123.40(15)
C5 N1 C2 C6 109.64(17)
C5 N1 C2 C3 -9.95(17)
O1 C2 C3 O2 -52.1(2)
N1 C2 C3 O2 -170.00(16)
C6 C2 C3 O2 68.4(2)
O1 C2 C3 C4 126.96(14)
N1 C2 C3 C4 9.09(17)
C6 C2 C3 C4 -112.47(16)
O2 C3 C4 C5 173.93(18)
C2 C3 C4 C5 -5.07(18)
O2 C3 C4 C10 -4.9(3)
C2 C3 C4 C10 176.06(18)
C2 N1 C5 C13 -174.59(16)
C2 N1 C5 C4 7.50(19)
C10 C4 C5 N1 177.77(15)
C3 C4 C5 N1 -1.25(19)
C10 C4 C5 C13 -0.3(3)
C3 C4 C5 C13 -179.32(15)
O1 C2 C6 C7 -52.4(2)
N1 C2 C6 C7 74.9(2)
C3 C2 C6 C7 -169.61(16)
C2 C6 C7 C8 51.1(2)
C6 C7 C8 C9 -53.6(3)
C2 O1 C9 C8 -60.7(2)
C7 C8 C9 O1 58.6(3)
C5 C4 C10 C11 0.1(3)
C3 C4 C10 C11 178.84(18)
C4 C10 C11 C12 -0.2(3)
C10 C11 C12 C13 0.5(3)
C10 C11 C12 C14 -179.08(19)
C11 C12 C13 C5 -0.7(3)
C14 C12 C13 C5 178.89(17)
N1 C5 C13 C12 -177.12(16)
C4 C5 C13 C12 0.6(3)
